data_7240568
loop_
_publ_author_name
'Dou, Ming-Yu'
'Zhong, Dan-Dan'
'Huang, Xianqiang'
'Yang, Guo-Yu'

_publ_section_title
;
 Imidazole-induced self-assembly of polyoxovanadate cluster organic
 framework for efficient Knoevenagel condensation under mild conditions
;
_journal_name_full CrystEngComm
_journal_paper_doi 10.1039/D0CE00660B
_journal_year 2020
_chemical_formula_sum 'C20 H54 N8 Ni2 O38 V10'
_chemical_formula_weight 1641.53
_space_group_crystal_system monoclinic
_space_group_IT_number 14
_space_group_name_Hall '-P 2yn'
_space_group_name_H-M_alt 'P 1 21/n 1'
_atom_sites_solution_hydrogens mixed
_audit_creation_method SHELXL-2018/3
_audit_update_record
;
2020-04-26 deposited with the CCDC.	2020-05-21 downloaded from the CCDC.
;
_cell_angle_alpha 90
_cell_angle_beta 101.696(3)
_cell_angle_gamma 90
_cell_formula_units_Z 2
_cell_length_a 11.8760(9)
_cell_length_b 12.2282(11)
_cell_length_c 17.4796(14)
_cell_measurement_reflns_used 1024
_cell_measurement_temperature 298(2)
_cell_measurement_theta_max 26.888
_cell_measurement_theta_min 2.409
_cell_volume 2485.7(4)
_computing_structure_refinement 'SHELXL-2018/3 (Sheldrick, 2018)'
_diffrn_ambient_temperature 298(2)
_diffrn_measured_fraction_theta_full 0.997
_diffrn_measured_fraction_theta_max 0.997
_diffrn_measurement_device_type 'CCD area detector'
_diffrn_measurement_method 'phi and omega scans'
_diffrn_radiation_type MoK\a
_diffrn_radiation_wavelength 0.71073
_diffrn_reflns_av_R_equivalents 0.1355
_diffrn_reflns_av_unetI/netI 0.1343
_diffrn_reflns_Laue_measured_fraction_full 0.997
_diffrn_reflns_Laue_measured_fraction_max 0.997
_diffrn_reflns_limit_h_max 10
_diffrn_reflns_limit_h_min -14
_diffrn_reflns_limit_k_max 14
_diffrn_reflns_limit_k_min -14
_diffrn_reflns_limit_l_max 20
_diffrn_reflns_limit_l_min -20
_diffrn_reflns_number 11767
_diffrn_reflns_point_group_measured_fraction_full 0.997
_diffrn_reflns_point_group_measured_fraction_max 0.997
_diffrn_reflns_theta_full 25.011
_diffrn_reflns_theta_max 25.011
_diffrn_reflns_theta_min 2.308
_exptl_absorpt_coefficient_mu 2.639
_exptl_absorpt_correction_T_max 0.647
_exptl_absorpt_correction_T_min 0.593
_exptl_absorpt_correction_type multi-scan
_exptl_absorpt_process_details sadabs
_exptl_crystal_colour GREEN
_exptl_crystal_density_diffrn 2.193
_exptl_crystal_description BLOCK
_exptl_crystal_F_000 1640
_exptl_crystal_size_max 0.220
_exptl_crystal_size_mid 0.200
_exptl_crystal_size_min 0.180
_refine_diff_density_max 1.583
_refine_diff_density_min -0.923
_refine_diff_density_rms 0.229
_refine_ls_extinction_method none
_refine_ls_goodness_of_fit_ref 0.996
_refine_ls_hydrogen_treatment constr
_refine_ls_matrix_type full
_refine_ls_number_parameters 354
_refine_ls_number_reflns 4369
_refine_ls_number_restraints 19
_refine_ls_restrained_S_all 0.999
_refine_ls_R_factor_all 0.1328
_refine_ls_R_factor_gt 0.0856
_refine_ls_shift/su_max 0.001
_refine_ls_shift/su_mean 0.000
_refine_ls_structure_factor_coef Fsqd
_refine_ls_weighting_details 'w=1/[\s^2^(Fo^2^)+(0.1370P)^2^] where P=(Fo^2^+2Fc^2^)/3'
_refine_ls_weighting_scheme calc
_refine_ls_wR_factor_gt 0.2204
_refine_ls_wR_factor_ref 0.2432
_reflns_Friedel_coverage 0.000
_reflns_number_gt 2657
_reflns_number_total 4369
_reflns_threshold_expression 'I > 2\s(I)'
_cod_data_source_file d0ce00660b2.cif
_cod_data_source_block 180718a
_cod_original_sg_symbol_H-M 'P 21/n'
_cod_database_code 7240568
_shelx_shelxl_version_number 2018/3
_shelx_space_group_comment
;
The symmetry employed for this shelxl refinement is uniquely defined
by the following loop, which should always be used as a source of
symmetry information in preference to the above space-group names.
They are only intended as comments.
;
_shelx_estimated_absorpt_t_min 0.594
_shelx_estimated_absorpt_t_max 0.648

loop_
_space_group_symop_operation_xyz
'x, y, z'
'-x+1/2, y+1/2, -z+1/2'
'-x, -y, -z'
'x-1/2, -y-1/2, z-1/2'

loop_
_atom_site_label
_atom_site_type_symbol
_atom_site_fract_x
_atom_site_fract_y
_atom_site_fract_z
_atom_site_U_iso_or_equiv
_atom_site_adp_type
_atom_site_occupancy
_atom_site_site_symmetry_order
_atom_site_calc_flag
_atom_site_refinement_flags_posn
_atom_site_refinement_flags_adp
_atom_site_refinement_flags_occupancy
_atom_site_disorder_assembly
_atom_site_disorder_group
Ni1 Ni 0.56933(12) 0.95572(11) 0.64241(8) 0.0281(4) Uani 1 1 d . . . . .
V1 V 0.38072(15) 0.50052(14) 0.53270(10) 0.0232(4) Uani 1 1 d . . . . .
V2 V 0.50591(15) 0.71851(14) 0.51225(10) 0.0247(5) Uani 1 1 d . . . . .
V3 V 0.61296(16) 0.56052(14) 0.64172(10) 0.0260(5) Uani 1 1 d . . . . .
V4 V 0.27975(16) 0.65532(14) 0.39929(10) 0.0278(5) Uani 1 1 d . . . . .
V5 V 0.49379(16) 0.34226(14) 0.65962(10) 0.0287(5) Uani 1 1 d . . . . .
O1 O 0.2604(6) 0.5669(6) 0.4938(4) 0.0272(16) Uani 1 1 d . . . . .
O2 O 0.3542(6) 0.4303(6) 0.6083(4) 0.0298(17) Uani 1 1 d . . . . .
O3 O 0.3571(6) 0.3812(5) 0.4580(4) 0.0230(15) Uani 1 1 d . . . . .
O4 O 0.4488(7) 0.2839(7) 0.7277(4) 0.043(2) Uani 1 1 d . . . . .
O5 O 0.5463(6) 0.4318(5) 0.5559(4) 0.0238(15) Uani 1 1 d . . . . .
O6 O 0.5480(6) 0.4765(6) 0.7046(4) 0.0307(18) Uani 1 1 d . . . . .
O7 O 0.7422(6) 0.4775(5) 0.6528(4) 0.0260(16) Uani 1 1 d . . . . .
O8 O 0.6609(6) 0.6623(5) 0.6972(4) 0.0290(17) Uani 1 1 d . . . . .
O9 O 0.4622(6) 0.6176(5) 0.5887(4) 0.0242(15) Uani 1 1 d . . . . .
O10 O 0.5544(6) 0.7526(6) 0.4240(4) 0.0284(17) Uani 1 1 d . . . . .
O11 O 0.5467(6) 0.8233(5) 0.5679(4) 0.0267(16) Uani 1 1 d . . . . .
O12 O 0.3592(6) 0.7525(5) 0.4732(4) 0.0235(15) Uani 1 1 d . . . . .
O13 O 0.3591(6) 0.7076(6) 0.3277(4) 0.0272(16) Uani 1 1 d . . . . .
O14 O 0.1583(6) 0.7127(6) 0.3756(4) 0.039(2) Uani 1 1 d . . . . .
O15 O 0.7201(6) 0.8762(6) 0.6880(4) 0.0330(18) Uani 1 1 d . . . . .
H15A H 0.709044 0.832667 0.723706 0.049 Uiso 1 1 d R U . . .
H15C H 0.770934 0.922947 0.707316 0.049 Uiso 1 1 d R U . . .
O16 O 0.6644(6) 1.0342(6) 0.5698(4) 0.0349(18) Uani 1 1 d . . . . .
H16A H 0.686322 1.096415 0.588846 0.052 Uiso 1 1 d R U . . .
H16B H 0.722742 0.995436 0.566886 0.052 Uiso 1 1 d R U . . .
O17 O 0.6137(6) 1.0795(6) 0.7222(4) 0.0352(19) Uani 1 1 d . . . . .
H17C H 0.565332 1.028369 0.708572 0.042 Uiso 1 1 d R U . . .
H17D H 0.593671 1.134808 0.693111 0.042 Uiso 1 1 d R U . . .
O18 O 0.4261(6) 1.0343(6) 0.5839(4) 0.0343(18) Uani 1 1 d . . . . .
H18B H 0.436337 1.102980 0.588431 0.051 Uiso 1 1 d R U . . .
H18C H 0.414547 1.016680 0.535931 0.051 Uiso 1 1 d R U . . .
O19 O 0.8924(7) 0.0528(7) 0.6429(5) 0.046(2) Uani 1 1 d . . . . .
H19C H 0.905276 0.027861 0.689267 0.055 Uiso 1 1 d R U . . .
H19B H 0.910806 0.119961 0.643107 0.055 Uiso 1 1 d R U . . .
N1 N 0.4725(8) 0.8938(8) 0.7139(5) 0.036(2) Uani 1 1 d . . . . .
N2 N 0.3683(9) 0.7834(9) 0.7710(7) 0.052(3) Uani 1 1 d . . . . .
N3 N 0.9835(11) 0.2306(10) 0.4175(9) 0.071(4) Uani 1 1 d . . . . .
N4 N 1.1413(11) 0.3156(11) 0.4329(7) 0.065(3) Uani 1 1 d . . . . .
H4 H 1.213445 0.329213 0.437544 0.078 Uiso 1 1 calc R U . . .
C1 C 0.9631(15) 0.3317(15) 0.4363(13) 0.098(7) Uani 1 1 d . . . . .
H1 H 0.892454 0.359162 0.442431 0.118 Uiso 1 1 calc R U . . .
C2 C 1.0593(17) 0.3871(18) 0.4451(12) 0.097(6) Uani 1 1 d . U . . .
H2 H 1.069431 0.460998 0.457231 0.116 Uiso 1 1 calc R U . . .
C3 C 1.0911(13) 0.2230(14) 0.4129(9) 0.067(5) Uani 1 1 d . . . . .
H3 H 1.126219 0.161064 0.397609 0.080 Uiso 1 1 calc R U . . .
C4 C 0.8985(19) 0.1430(18) 0.3879(13) 0.110(7) Uani 1 1 d D U . . .
H4A H 0.849480 0.165979 0.339167 0.133 Uiso 1 1 calc R U . . .
H4B H 0.938340 0.076848 0.378084 0.133 Uiso 1 1 calc R U . . .
C5 C 0.832(2) 0.123(2) 0.4434(15) 0.154(10) Uani 1 1 d D U . . .
H5A H 0.881841 0.107491 0.492814 0.231 Uiso 1 1 calc R U . . .
H5B H 0.783083 0.061267 0.427436 0.231 Uiso 1 1 calc R U . . .
H5C H 0.786283 0.186053 0.448331 0.231 Uiso 1 1 calc R U . . .
C6 C 0.4419(11) 0.7913(9) 0.7227(7) 0.038(3) Uani 1 1 d . . . . .
H8 H 0.468424 0.731888 0.698183 0.046 Uiso 1 1 calc R U . . .
C7 C 0.3526(14) 0.8884(13) 0.7950(9) 0.068(5) Uani 1 1 d . . . . .
H6 H 0.307055 0.910188 0.829724 0.082 Uiso 1 1 calc R U . . .
C8 C 0.4171(13) 0.9539(12) 0.7578(8) 0.060(4) Uani 1 1 d . . . . .
H8A H 0.421755 1.029639 0.762441 0.072 Uiso 1 1 calc R U . . .
C9 C 0.3185(14) 0.6822(15) 0.7934(11) 0.083(6) Uani 1 1 d . . . . .
H9A H 0.237544 0.679872 0.768946 0.100 Uiso 1 1 calc R U . . .
H9B H 0.355858 0.620527 0.774123 0.100 Uiso 1 1 calc R U . . .
C10 C 0.330(2) 0.6719(18) 0.8761(14) 0.123(9) Uani 1 1 d . . . . .
H10A H 0.410038 0.671423 0.900577 0.184 Uiso 1 1 calc R U . . .
H10B H 0.294906 0.604888 0.887817 0.184 Uiso 1 1 calc R U . . .
H10C H 0.292742 0.732553 0.895586 0.184 Uiso 1 1 calc R U . . .

loop_
_atom_site_aniso_label
_atom_site_aniso_U_11
_atom_site_aniso_U_22
_atom_site_aniso_U_33
_atom_site_aniso_U_23
_atom_site_aniso_U_13
_atom_site_aniso_U_12
Ni1 0.0333(8) 0.0160(7) 0.0333(8) -0.0009(6) 0.0029(6) -0.0020(6)
V1 0.0227(10) 0.0159(9) 0.0307(10) -0.0011(7) 0.0046(7) -0.0005(7)
V2 0.0283(10) 0.0125(9) 0.0309(10) -0.0005(7) 0.0002(8) -0.0015(7)
V3 0.0312(11) 0.0162(10) 0.0282(9) -0.0010(7) -0.0002(8) -0.0002(8)
V4 0.0289(11) 0.0172(10) 0.0352(10) 0.0010(8) 0.0015(8) 0.0022(8)
V5 0.0361(12) 0.0177(10) 0.0321(10) 0.0028(8) 0.0062(8) -0.0012(8)
O1 0.022(4) 0.020(4) 0.037(4) 0.001(3) 0.002(3) 0.000(3)
O2 0.032(4) 0.017(4) 0.041(4) -0.001(3) 0.010(3) -0.004(3)
O3 0.025(4) 0.014(4) 0.030(4) 0.000(3) 0.004(3) 0.001(3)
O4 0.059(6) 0.037(5) 0.033(4) 0.011(4) 0.011(4) 0.000(4)
O5 0.022(4) 0.017(4) 0.033(4) 0.003(3) 0.005(3) -0.002(3)
O6 0.044(5) 0.012(4) 0.032(4) 0.000(3) -0.001(3) 0.001(3)
O7 0.029(4) 0.015(4) 0.031(4) -0.001(3) -0.001(3) 0.002(3)
O8 0.043(5) 0.010(4) 0.032(4) -0.006(3) 0.001(3) 0.000(3)
O9 0.027(4) 0.011(4) 0.033(4) 0.000(3) 0.003(3) 0.000(3)
O10 0.032(4) 0.018(4) 0.035(4) -0.003(3) 0.006(3) -0.002(3)
O11 0.039(4) 0.015(4) 0.026(4) 0.003(3) 0.005(3) 0.003(3)
O12 0.025(4) 0.014(4) 0.027(3) -0.004(3) -0.004(3) -0.001(3)
O13 0.030(4) 0.018(4) 0.030(4) 0.002(3) -0.001(3) 0.004(3)
O14 0.032(5) 0.029(5) 0.049(5) 0.002(4) -0.003(4) 0.011(4)
O15 0.040(5) 0.020(4) 0.037(4) 0.010(3) 0.004(3) -0.004(3)
O16 0.040(5) 0.020(4) 0.042(4) 0.002(3) 0.001(4) -0.005(4)
O17 0.040(5) 0.015(4) 0.044(4) -0.005(3) -0.005(4) -0.003(3)
O18 0.044(5) 0.016(4) 0.040(4) 0.005(3) 0.000(4) 0.003(3)
O19 0.056(6) 0.031(5) 0.050(5) 0.006(4) 0.009(4) -0.007(4)
N1 0.033(6) 0.038(6) 0.039(5) -0.003(5) 0.008(4) -0.002(5)
N2 0.048(7) 0.033(7) 0.082(8) 0.009(6) 0.031(6) 0.008(5)
N3 0.050(8) 0.041(8) 0.124(11) -0.021(7) 0.024(7) -0.021(6)
N4 0.042(7) 0.068(9) 0.089(9) -0.013(7) 0.024(6) -0.015(7)
C1 0.048(10) 0.062(12) 0.19(2) -0.040(13) 0.046(12) -0.017(9)
C2 0.088(9) 0.088(10) 0.119(10) -0.009(8) 0.032(8) -0.010(8)
C3 0.051(10) 0.066(11) 0.094(12) -0.025(9) 0.037(9) -0.024(8)
C4 0.116(10) 0.099(10) 0.118(10) -0.001(8) 0.027(8) -0.026(8)
C5 0.187(18) 0.136(17) 0.153(16) -0.061(14) 0.067(15) -0.048(14)
C6 0.050(8) 0.018(6) 0.048(7) 0.005(5) 0.011(6) 0.002(5)
C7 0.080(12) 0.057(10) 0.082(11) -0.006(8) 0.050(10) -0.004(9)
C8 0.074(11) 0.036(8) 0.081(10) -0.009(7) 0.043(9) -0.009(8)
C9 0.063(11) 0.074(12) 0.125(15) 0.052(11) 0.048(10) 0.019(9)
C10 0.16(2) 0.077(15) 0.15(2) 0.041(14) 0.077(18) 0.021(15)

loop_
_atom_type_symbol
_atom_type_description
_atom_type_scat_dispersion_real
_atom_type_scat_dispersion_imag
_atom_type_scat_source
C C 0.0033 0.0016 'International Tables Vol C Tables 4.2.6.8 and 6.1.1.4'
H H 0.0000 0.0000 'International Tables Vol C Tables 4.2.6.8 and 6.1.1.4'
N N 0.0061 0.0033 'International Tables Vol C Tables 4.2.6.8 and 6.1.1.4'
O O 0.0106 0.0060 'International Tables Vol C Tables 4.2.6.8 and 6.1.1.4'
V V 0.3005 0.5294 'International Tables Vol C Tables 4.2.6.8 and 6.1.1.4'
Ni Ni 0.3393 1.1124 'International Tables Vol C Tables 4.2.6.8 and 6.1.1.4'

loop_
_geom_angle_atom_site_label_1
_geom_angle_atom_site_label_2
_geom_angle_atom_site_label_3
_geom_angle
_geom_angle_site_symmetry_1
_geom_angle_site_symmetry_3
_geom_angle_publ_flag
N1 Ni1 O18 88.0(3) . . ?
N1 Ni1 O15 98.3(3) . . ?
O18 Ni1 O15 172.8(3) . . ?
N1 Ni1 O17 87.5(3) . . ?
O18 Ni1 O17 93.8(3) . . ?
O15 Ni1 O17 90.1(3) . . ?
N1 Ni1 O11 94.5(3) . . ?
O18 Ni1 O11 93.7(3) . . ?
O15 Ni1 O11 82.2(3) . . ?
O17 Ni1 O11 172.3(3) . . ?
N1 Ni1 O16 174.8(4) . . ?
O18 Ni1 O16 88.7(3) . . ?
O15 Ni1 O16 85.3(3) . . ?
O17 Ni1 O16 88.7(3) . . ?
O11 Ni1 O16 89.6(3) . . ?
N1 Ni1 H17C 67.9 . . ?
O18 Ni1 H17C 87.3 . . ?
O15 Ni1 H17C 98.4 . . ?
O17 Ni1 H17C 20.4 . . ?
O11 Ni1 H17C 162.4 . . ?
O16 Ni1 H17C 107.9 . . ?
O2 V1 O1 107.0(4) . . ?
O2 V1 O9 98.0(3) . . ?
O1 V1 O9 98.6(3) . . ?
O2 V1 O3 97.0(3) . . ?
O1 V1 O3 95.5(3) . . ?
O9 V1 O3 155.4(3) . . ?
O2 V1 O5 165.5(3) . 3_666 ?
O1 V1 O5 87.4(3) . 3_666 ?
O9 V1 O5 80.7(3) . 3_666 ?
O3 V1 O5 79.9(3) . 3_666 ?
O2 V1 O5 87.7(3) . . ?
O1 V1 O5 165.2(3) . . ?
O9 V1 O5 80.9(3) . . ?
O3 V1 O5 80.3(3) . . ?
O5 V1 O5 77.8(3) 3_666 . ?
O11 V2 O12 101.3(3) . . ?
O11 V2 O10 102.8(3) . . ?
O12 V2 O10 94.3(3) . . ?
O11 V2 O9 100.2(3) . . ?
O12 V2 O9 91.9(3) . . ?
O10 V2 O9 154.5(3) . . ?
O11 V2 O3 101.3(3) . 3_666 ?
O12 V2 O3 155.9(3) . 3_666 ?
O10 V2 O3 88.8(3) . 3_666 ?
O9 V2 O3 75.9(3) . 3_666 ?
O11 V2 O5 175.8(3) . 3_666 ?
O12 V2 O5 80.9(3) . 3_666 ?
O10 V2 O5 80.4(3) . 3_666 ?
O9 V2 O5 76.1(3) . 3_666 ?
O3 V2 O5 76.1(3) 3_666 3_666 ?
O11 V2 V5 135.4(2) . 3_666 ?
O12 V2 V5 83.0(2) . 3_666 ?
O10 V2 V5 33.0(2) . 3_666 ?
O9 V2 V5 124.2(2) . 3_666 ?
O3 V2 V5 86.87(19) 3_666 3_666 ?
O5 V2 V5 48.12(17) 3_666 3_666 ?
O8 V3 O6 102.6(3) . . ?
O8 V3 O7 100.4(3) . . ?
O6 V3 O7 94.2(3) . . ?
O8 V3 O9 100.7(3) . . ?
O6 V3 O9 91.6(3) . . ?
O7 V3 O9 156.3(3) . . ?
O8 V3 O3 98.5(3) . 3_666 ?
O6 V3 O3 157.5(3) . 3_666 ?
O7 V3 O3 89.8(3) . 3_666 ?
O9 V3 O3 76.5(3) . 3_666 ?
O8 V3 O5 174.4(3) . . ?
O6 V3 O5 82.4(3) . . ?
O7 V3 O5 81.6(3) . . ?
O9 V3 O5 76.5(3) . . ?
O3 V3 O5 76.3(3) 3_666 . ?
O8 V3 V4 133.7(3) . 3_666 ?
O6 V3 V4 84.3(2) . 3_666 ?
O7 V3 V4 33.4(2) . 3_666 ?
O9 V3 V4 125.0(2) . 3_666 ?
O3 V3 V4 86.95(19) 3_666 3_666 ?
O5 V3 V4 48.61(18) . 3_666 ?
O14 V4 O13 103.6(4) . . ?
O14 V4 O7 103.3(4) . 3_666 ?
O13 V4 O7 90.6(3) . 3_666 ?
O14 V4 O12 101.8(4) . . ?
O13 V4 O12 89.6(3) . . ?
O7 V4 O12 154.1(3) 3_666 . ?
O14 V4 O1 101.6(4) . . ?
O13 V4 O1 154.7(3) . . ?
O7 V4 O1 84.6(3) 3_666 . ?
O12 V4 O1 84.3(3) . . ?
O14 V4 O5 175.1(4) . 3_666 ?
O13 V4 O5 81.0(3) . 3_666 ?
O7 V4 O5 77.9(3) 3_666 3_666 ?
O12 V4 O5 76.6(3) . 3_666 ?
O1 V4 O5 73.7(3) . 3_666 ?
O14 V4 V5 136.3(3) . 3_666 ?
O13 V4 V5 32.7(2) . 3_666 ?
O7 V4 V5 83.6(2) 3_666 3_666 ?
O12 V4 V5 82.6(2) . 3_666 ?
O1 V4 V5 122.0(2) . 3_666 ?
O5 V4 V5 48.34(17) 3_666 3_666 ?
O14 V4 V3 135.9(3) . 3_666 ?
O13 V4 V3 81.1(2) . 3_666 ?
O7 V4 V3 32.7(2) 3_666 3_666 ?
O12 V4 V3 122.2(2) . 3_666 ?
O1 V4 V3 81.5(2) . 3_666 ?
O5 V4 V3 45.65(17) 3_666 3_666 ?
V5 V4 V3 59.85(6) 3_666 3_666 ?
O4 V5 O13 102.8(4) . 3_666 ?
O4 V5 O10 102.4(4) . 3_666 ?
O13 V5 O10 91.2(3) 3_666 3_666 ?
O4 V5 O6 102.7(4) . . ?
O13 V5 O6 90.2(3) 3_666 . ?
O10 V5 O6 153.9(3) 3_666 . ?
O4 V5 O2 101.7(4) . . ?
O13 V5 O2 155.5(3) 3_666 . ?
O10 V5 O2 83.7(3) 3_666 . ?
O6 V5 O2 84.3(3) . . ?
O4 V5 O5 175.8(4) . . ?
O13 V5 O5 81.3(3) 3_666 . ?
O10 V5 O5 76.6(3) 3_666 . ?
O6 V5 O5 77.9(3) . . ?
O2 V5 O5 74.2(3) . . ?
O4 V5 V4 135.6(3) . 3_666 ?
O13 V5 V4 32.8(2) 3_666 3_666 ?
O10 V5 V4 83.9(2) 3_666 3_666 ?
O6 V5 V4 83.3(2) . 3_666 ?
O2 V5 V4 122.7(2) . 3_666 ?
O5 V5 V4 48.52(17) . 3_666 ?
O4 V5 V2 133.9(3) . 3_666 ?
O13 V5 V2 81.2(2) 3_666 3_666 ?
O10 V5 V2 31.8(2) 3_666 3_666 ?
O6 V5 V2 123.3(2) . 3_666 ?
O2 V5 V2 81.9(2) . 3_666 ?
O5 V5 V2 45.44(17) . 3_666 ?
V4 V5 V2 60.21(6) 3_666 3_666 ?
V1 O1 V4 111.3(4) . . ?
V1 O2 V5 110.9(4) . . ?
V1 O3 V3 107.1(3) . 3_666 ?
V1 O3 V2 106.4(3) . 3_666 ?
V3 O3 V2 99.5(3) 3_666 3_666 ?
V1 O5 V1 102.2(3) 3_666 . ?
V1 O5 V3 94.3(3) 3_666 . ?
V1 O5 V3 92.2(3) . . ?
V1 O5 V2 92.4(3) 3_666 3_666 ?
V1 O5 V2 94.5(3) . 3_666 ?
V3 O5 V2 169.2(3) . 3_666 ?
V1 O5 V5 170.7(4) 3_666 . ?
V1 O5 V5 87.2(2) . . ?
V3 O5 V5 85.5(2) . . ?
V2 O5 V5 86.4(2) 3_666 . ?
V1 O5 V4 87.5(2) 3_666 3_666 ?
V1 O5 V4 170.2(3) . 3_666 ?
V3 O5 V4 85.7(2) . 3_666 ?
V2 O5 V4 86.1(2) 3_666 3_666 ?
V5 O5 V4 83.1(2) . 3_666 ?
V3 O6 V5 113.5(4) . . ?
V3 O7 V4 113.9(4) . 3_666 ?
V1 O9 V2 107.6(3) . . ?
V1 O9 V3 107.3(3) . . ?
V2 O9 V3 101.6(3) . . ?
V2 O10 V5 115.3(4) . 3_666 ?
V2 O11 Ni1 169.8(4) . . ?
V2 O12 V4 115.7(4) . . ?
V5 O13 V4 114.5(4) 3_666 . ?
Ni1 O15 H15A 109.3 . . ?
Ni1 O15 H15C 109.2 . . ?
H15A O15 H15C 109.5 . . ?
Ni1 O16 H16A 109.4 . . ?
Ni1 O16 H16B 109.1 . . ?
H16A O16 H16B 109.5 . . ?
Ni1 O17 H17C 37.0 . . ?
Ni1 O17 H17D 100.3 . . ?
H17C O17 H17D 109.1 . . ?
Ni1 O18 H18B 109.3 . . ?
Ni1 O18 H18C 109.1 . . ?
H18B O18 H18C 109.5 . . ?
H19C O19 H19B 110.3 . . ?
C6 N1 C8 106.1(10) . . ?
C6 N1 Ni1 129.4(8) . . ?
C8 N1 Ni1 124.2(9) . . ?
C6 N2 C7 105.8(11) . . ?
C6 N2 C9 125.8(12) . . ?
C7 N2 C9 128.4(12) . . ?
C3 N3 C1 108.4(13) . . ?
C3 N3 C4 122.1(15) . . ?
C1 N3 C4 128.1(15) . . ?
C3 N4 C2 107.4(14) . . ?
C3 N4 H4 126.3 . . ?
C2 N4 H4 126.3 . . ?
C2 C1 N3 108.4(16) . . ?
C2 C1 H1 125.8 . . ?
N3 C1 H1 125.8 . . ?
C1 C2 N4 106.5(18) . . ?
C1 C2 H2 126.8 . . ?
N4 C2 H2 126.8 . . ?
N4 C3 N3 109.0(14) . . ?
N4 C3 H3 125.5 . . ?
N3 C3 H3 125.5 . . ?
C5 C4 N3 108.8(19) . . ?
C5 C4 H4A 109.9 . . ?
N3 C4 H4A 109.9 . . ?
C5 C4 H4B 109.9 . . ?
N3 C4 H4B 109.9 . . ?
H4A C4 H4B 108.3 . . ?
C4 C5 H5A 109.5 . . ?
C4 C5 H5B 109.5 . . ?
H5A C5 H5B 109.5 . . ?
C4 C5 H5C 109.5 . . ?
H5A C5 H5C 109.5 . . ?
H5B C5 H5C 109.5 . . ?
N1 C6 N2 111.9(11) . . ?
N1 C6 H8 124.1 . . ?
N2 C6 H8 124.1 . . ?
C8 C7 N2 106.2(12) . . ?
C8 C7 H6 126.9 . . ?
N2 C7 H6 126.9 . . ?
N1 C8 C7 110.0(13) . . ?
N1 C8 H8A 125.0 . . ?
C7 C8 H8A 125.0 . . ?
C10 C9 N2 112.7(18) . . ?
C10 C9 H9A 109.1 . . ?
N2 C9 H9A 109.1 . . ?
C10 C9 H9B 109.1 . . ?
N2 C9 H9B 109.1 . . ?
H9A C9 H9B 107.8 . . ?
C9 C10 H10A 109.5 . . ?
C9 C10 H10B 109.5 . . ?
H10A C10 H10B 109.5 . . ?
C9 C10 H10C 109.5 . . ?
H10A C10 H10C 109.5 . . ?
H10B C10 H10C 109.5 . . ?

loop_
_geom_bond_atom_site_label_1
_geom_bond_atom_site_label_2
_geom_bond_distance
_geom_bond_site_symmetry_2
_geom_bond_publ_flag
Ni1 N1 2.010(9) . ?
Ni1 O18 2.039(7) . ?
Ni1 O15 2.051(7) . ?
Ni1 O17 2.053(7) . ?
Ni1 O11 2.062(7) . ?
Ni1 O16 2.095(7) . ?
Ni1 H17C 1.4667 . ?
V1 O2 1.659(7) . ?
V1 O1 1.663(7) . ?
V1 O9 1.887(7) . ?
V1 O3 1.940(7) . ?
V1 O5 2.093(7) 3_666 ?
V1 O5 2.100(7) . ?
V2 O11 1.622(7) . ?
V2 O12 1.787(7) . ?
V2 O10 1.802(7) . ?
V2 O9 1.965(7) . ?
V2 O3 2.015(7) 3_666 ?
V2 O5 2.210(7) 3_666 ?
V2 V5 3.096(2) 3_666 ?
V3 O8 1.609(7) . ?
V3 O6 1.789(7) . ?
V3 O7 1.818(7) . ?
V3 O9 1.969(7) . ?
V3 O3 1.981(7) 3_666 ?
V3 O5 2.207(7) . ?
V3 V4 3.078(2) 3_666 ?
V4 O14 1.582(7) . ?
V4 O13 1.827(7) . ?
V4 O7 1.854(7) 3_666 ?
V4 O12 1.865(6) . ?
V4 O1 2.027(7) . ?
V4 O5 2.316(7) 3_666 ?
V4 V5 3.069(3) 3_666 ?
V5 O4 1.570(7) . ?
V5 O13 1.822(7) 3_666 ?
V5 O10 1.863(7) 3_666 ?
V5 O6 1.877(7) . ?
V5 O2 2.027(7) . ?
V5 O5 2.309(7) . ?
O15 H15A 0.8498 . ?
O15 H15C 0.8500 . ?
O16 H16A 0.8500 . ?
O16 H16B 0.8500 . ?
O17 H17C 0.8500 . ?
O17 H17D 0.8501 . ?
O18 H18B 0.8499 . ?
O18 H18C 0.8500 . ?
O19 H19C 0.8501 . ?
O19 H19B 0.8499 . ?
N1 C6 1.322(14) . ?
N1 C8 1.330(15) . ?
N2 C6 1.336(15) . ?
N2 C7 1.375(18) . ?
N2 C9 1.459(19) . ?
N3 C3 1.300(18) . ?
N3 C1 1.31(2) . ?
N3 C4 1.49(2) . ?
N4 C3 1.294(18) . ?
N4 C2 1.36(2) . ?
N4 H4 0.8600 . ?
C1 C2 1.31(2) . ?
C1 H1 0.9300 . ?
C2 H2 0.9300 . ?
C3 H3 0.9300 . ?
C4 C5 1.389(16) . ?
C4 H4A 0.9700 . ?
C4 H4B 0.9700 . ?
C5 H5A 0.9600 . ?
C5 H5B 0.9600 . ?
C5 H5C 0.9600 . ?
C6 H8 0.9300 . ?
C7 C8 1.362(18) . ?
C7 H6 0.9300 . ?
C8 H8A 0.9300 . ?
C9 C10 1.43(3) . ?
C9 H9A 0.9700 . ?
C9 H9B 0.9700 . ?
C10 H10A 0.9600 . ?
C10 H10B 0.9600 . ?
C10 H10C 0.9600 . ?

loop_
_geom_hbond_atom_site_label_D
_geom_hbond_atom_site_label_H
_geom_hbond_atom_site_label_A
_geom_hbond_distance_DH
_geom_hbond_distance_HA
_geom_hbond_distance_DA
_geom_hbond_angle_DHA
_geom_hbond_site_symmetry_A
_geom_hbond_publ_flag
C9 H9A O4 0.97 2.56 3.360(18) 139.3 2_556 yes
C7 H6 O2 0.93 2.40 3.291(15) 161.5 2_556 yes
C6 H8 O9 0.93 2.36 3.206(14) 151.5 . yes
C6 H8 O8 0.93 2.44 3.149(14) 132.9 . yes
C5 H5C O12 0.96 2.53 3.31(3) 138.8 3_666 yes
C4 H4B O19 0.97 2.64 3.57(3) 159.5 3_756 yes
C4 H4A O4 0.97 2.55 3.11(2) 116.9 4_665 yes
C3 H3 O15 0.93 2.62 3.349(16) 135.2 3_766 yes
C2 H2 O1 0.93 2.58 3.23(2) 127.7 1_655 yes
C1 H1 O1 0.93 2.49 3.375(19) 160.2 3_666 yes
N4 H4 O3 0.86 1.79 2.635(14) 168.5 1_655 yes
O19 H19B O14 0.85 2.20 2.935(11) 144.0 3_666 yes
O19 H19C O6 0.85 1.93 2.777(11) 173.6 2_646 yes
O18 H18C O16 0.85 1.99 2.812(10) 161.0 3_676 yes
O18 H18B O10 0.85 1.79 2.622(10) 167.8 3_676 yes
O17 H17D O13 0.85 2.06 2.785(10) 142.8 3_676 yes
O17 H17D O4 0.85 2.66 3.189(11) 121.7 1_565 yes
O16 H16B O19 0.85 2.29 2.760(11) 115.3 1_565 yes
O16 H16A O12 0.85 2.16 2.713(10) 123.0 3_676 yes
O15 H15C O19 0.85 2.56 3.183(11) 131.5 1_565 yes
O15 H15C O7 0.85 2.57 2.994(10) 112.1 2_656 yes
O15 H15C O6 0.85 2.47 3.243(11) 152.3 2_656 yes
O15 H15A O13 0.85 2.33 2.846(10) 119.9 4_676 yes
O15 H15A O8 0.85 2.18 2.721(10) 120.9 . yes
